data_1548753
loop_
_publ_author_name
'Bakewell, Clare'
'Ward, Bryan J.'
'White, Andrew J. P.'
'Crimmin, Mark R.'

_publ_section_title
;
 A combined experimental and computational study on the reaction of
 fluoroarenes with Mg-Mg, Mg-Zn, Mg-Al and Al-Zn bonds.
;
_journal_issue 8
_journal_name_full 'Chemical science'
_journal_page_first 2348
_journal_page_last 2356
_journal_paper_doi 10.1039/c7sc05059c
_journal_volume 9
_journal_year 2018
_chemical_formula_moiety 'C52 H70 Mg N4 Zn, 0.5(C7 H8), 0.5(C6 H14)'
_chemical_formula_sum 'C58.5 H81 Mg N4 Zn'
_chemical_formula_weight 929.95
_space_group_crystal_system triclinic
_space_group_IT_number 2
_space_group_name_Hall '-P 1'
_space_group_name_H-M_alt 'P -1'
_symmetry_space_group_name_Hall '-P 1'
_symmetry_space_group_name_H-M 'P -1'
_atom_sites_solution_hydrogens geom
_audit_creation_method SHELXL-2014/7
_audit_update_record
;
2017-09-20 deposited with the CCDC.
2018-01-22 downloaded from the CCDC.
;
_cell_angle_alpha 80.152(3)
_cell_angle_beta 74.593(4)
_cell_angle_gamma 66.945(5)
_cell_formula_units_Z 2
_cell_length_a 11.7887(7)
_cell_length_b 12.0703(6)
_cell_length_c 21.6822(7)
_cell_measurement_reflns_used 4997
_cell_measurement_temperature 173(2)
_cell_measurement_theta_max 27.2890
_cell_measurement_theta_min 2.7920
_cell_volume 2729.0(3)
_computing_cell_refinement 'CrysAlisPro, Rigaku OD'
_computing_data_collection 'CrysAlisPro, Rigaku OD'
_computing_data_reduction 'CrysAlisPro, Rigaku OD'
_computing_molecular_graphics 'Bruker SHELXTL'
_computing_publication_material 'CIFTAB-2014 (Sheldrick, 2014)'
_computing_structure_refinement 'SHELXL-2014/7 (Sheldrick, 2014)'
_computing_structure_solution 'SHELXS-2014 (Sheldrick, 2014)'
_diffrn_ambient_temperature 173(2)
_diffrn_detector_area_resol_mean 16.0382
_diffrn_measured_fraction_theta_full 0.984
_diffrn_measured_fraction_theta_max 0.797
_diffrn_measurement_device_type 'Agilent Xcalibur 3 E'
_diffrn_measurement_method 'omega scans'
_diffrn_radiation_type MoK\a
_diffrn_radiation_wavelength 0.71073
_diffrn_reflns_av_R_equivalents 0.0208
_diffrn_reflns_av_unetI/netI 0.0557
_diffrn_reflns_Laue_measured_fraction_full 0.984
_diffrn_reflns_Laue_measured_fraction_max 0.797
_diffrn_reflns_limit_h_max 12
_diffrn_reflns_limit_h_min -14
_diffrn_reflns_limit_k_max 10
_diffrn_reflns_limit_k_min -15
_diffrn_reflns_limit_l_max 25
_diffrn_reflns_limit_l_min -28
_diffrn_reflns_number 15758
_diffrn_reflns_point_group_measured_fraction_full 0.984
_diffrn_reflns_point_group_measured_fraction_max 0.797
_diffrn_reflns_theta_full 25.242
_diffrn_reflns_theta_max 28.203
_diffrn_reflns_theta_min 2.424
_diffrn_source 'Enhance (Mo) X-ray Source'
_exptl_absorpt_coefficient_mu 0.500
_exptl_absorpt_correction_T_max 0.919
_exptl_absorpt_correction_T_min 0.849
_exptl_absorpt_correction_type analytical
_exptl_absorpt_process_details
; 
CrysAlisPro 1.171.38.43 (Rigaku Oxford Diffraction, 2015) 
Analytical numeric absorption correction using a multifaceted crystal 
model based on expressions derived by R.C. Clark & J.S. Reid. 
(Clark, R. C. & Reid, J. S. (1995). Acta Cryst. A51, 887-897) 
Empirical absorption correction using spherical harmonics, 
implemented in SCALE3 ABSPACK scaling algorithm. 
;
_exptl_crystal_colour Colourless
_exptl_crystal_density_diffrn 1.132
_exptl_crystal_description blocks
_exptl_crystal_F_000 1004
_exptl_crystal_size_max 0.51
_exptl_crystal_size_mid 0.24
_exptl_crystal_size_min 0.17
_refine_diff_density_max 0.310
_refine_diff_density_min -0.310
_refine_diff_density_rms 0.052
_refine_ls_extinction_method none
_refine_ls_goodness_of_fit_ref 1.028
_refine_ls_hydrogen_treatment constr
_refine_ls_matrix_type full
_refine_ls_number_parameters 647
_refine_ls_number_reflns 10726
_refine_ls_number_restraints 46
_refine_ls_restrained_S_all 1.047
_refine_ls_R_factor_all 0.0636
_refine_ls_R_factor_gt 0.0460
_refine_ls_shift/su_max 0.001
_refine_ls_shift/su_mean 0.000
_refine_ls_structure_factor_coef Fsqd
_refine_ls_weighting_details 'w=1/[\s^2^(Fo^2^)+(0.0398P)^2^+1.2635P] where P=(Fo^2^+2Fc^2^)/3'
_refine_ls_weighting_scheme calc
_refine_ls_wR_factor_gt 0.0986
_refine_ls_wR_factor_ref 0.1071
_reflns_Friedel_coverage 0.000
_reflns_number_gt 8567
_reflns_number_total 10726
_reflns_threshold_expression 'I > 2\s(I)'
_cod_data_source_file c7sc05059c3.cif
_cod_data_source_block 3
_cod_depositor_comments 'Adding full bibliography for 1548752--1548762.cif.'
_cod_original_formula_sum 'C58.50 H81 Mg N4 Zn'
_cod_database_code 1548753
_shelx_shelxl_version_number 2014/7
_shelx_space_group_comment
; 
The symmetry employed for this shelxl refinement is uniquely defined 
by the following loop, which should always be used as a source of 
symmetry information in preference to the above space-group names. 
They are only intended as comments. 
;

loop_
_space_group_symop_operation_xyz
'x, y, z'
'-x, -y, -z'

loop_
_atom_site_label
_atom_site_type_symbol
_atom_site_fract_x
_atom_site_fract_y
_atom_site_fract_z
_atom_site_U_iso_or_equiv
_atom_site_adp_type
_atom_site_occupancy
_atom_site_site_symmetry_order
_atom_site_calc_flag
_atom_site_refinement_flags_posn
_atom_site_refinement_flags_adp
_atom_site_refinement_flags_occupancy
_atom_site_disorder_assembly
_atom_site_disorder_group
Zn1 Zn 0.33470(2) 0.33923(2) 0.78967(2) 0.02261(8) Uani 1 1 d . . . . .
Mg1 Mg 0.19486(7) 0.28327(7) 0.73509(3) 0.02533(18) Uani 1 1 d . . . . .
N1 N 0.38117(17) 0.48423(16) 0.78879(8) 0.0226(4) Uani 1 1 d . . . . .
C1 C 0.4639(2) 0.48901(19) 0.81865(10) 0.0238(5) Uani 1 1 d . . . . .
C2 C 0.5249(2) 0.3951(2) 0.85980(10) 0.0246(5) Uani 1 1 d . . . . .
H2A H 0.5791 0.4111 0.8797 0.029 Uiso 1 1 calc R U . . .
C3 C 0.5167(2) 0.2810(2) 0.87548(10) 0.0233(5) Uani 1 1 d . . . . .
N3 N 0.45086(17) 0.24119(15) 0.84979(8) 0.0213(4) Uani 1 1 d . . . . .
C4 C 0.4937(3) 0.6021(2) 0.81014(12) 0.0359(6) Uani 1 1 d . . . . .
H4A H 0.4199 0.6671 0.8313 0.054 Uiso 1 1 calc R U . . .
H4B H 0.5150 0.6260 0.7643 0.054 Uiso 1 1 calc R U . . .
H4C H 0.5655 0.5866 0.8293 0.054 Uiso 1 1 calc R U . . .
C5 C 0.5877(2) 0.2005(2) 0.92519(11) 0.0310(5) Uani 1 1 d . . . . .
H5A H 0.6560 0.1303 0.9051 0.047 Uiso 1 1 calc R U . . .
H5B H 0.5297 0.1732 0.9599 0.047 Uiso 1 1 calc R U . . .
H5C H 0.6236 0.2458 0.9427 0.047 Uiso 1 1 calc R U . . .
C6 C 0.3115(2) 0.59132(19) 0.75484(11) 0.0251(5) Uani 1 1 d . . . . .
C7 C 0.3482(3) 0.6070(2) 0.68790(11) 0.0361(6) Uani 1 1 d . . . . .
C8 C 0.2702(3) 0.7064(3) 0.65647(13) 0.0509(8) Uani 1 1 d . . . . .
H8A H 0.2934 0.7192 0.6112 0.061 Uiso 1 1 calc R U . . .
C9 C 0.1603(3) 0.7862(3) 0.68952(15) 0.0551(8) Uani 1 1 d . . . . .
H9A H 0.1068 0.8515 0.6669 0.066 Uiso 1 1 calc R U . . .
C10 C 0.1278(3) 0.7720(2) 0.75507(15) 0.0451(7) Uani 1 1 d . . . . .
H10A H 0.0530 0.8292 0.7776 0.054 Uiso 1 1 calc R U . . .
C11 C 0.2022(2) 0.6756(2) 0.78911(12) 0.0310(5) Uani 1 1 d . . . . .
C12 C 0.4713(3) 0.5218(3) 0.65115(12) 0.0484(8) Uani 1 1 d . . . . .
H12A H 0.5124 0.4600 0.6835 0.058 Uiso 1 1 calc R U . . .
C13 C 0.4514(4) 0.4543(4) 0.6050(2) 0.1105(18) Uani 1 1 d . . . . .
H13A H 0.3977 0.4092 0.6285 0.166 Uiso 1 1 calc R U . . .
H13B H 0.5332 0.3981 0.5839 0.166 Uiso 1 1 calc R U . . .
H13C H 0.4103 0.5119 0.5726 0.166 Uiso 1 1 calc R U . . .
C14 C 0.5623(4) 0.5838(4) 0.61715(19) 0.0822(12) Uani 1 1 d . . . . .
H14A H 0.5271 0.6428 0.5836 0.123 Uiso 1 1 calc R U . . .
H14B H 0.6430 0.5237 0.5977 0.123 Uiso 1 1 calc R U . . .
H14C H 0.5760 0.6252 0.6481 0.123 Uiso 1 1 calc R U . . .
C15 C 0.1651(2) 0.6618(2) 0.86193(12) 0.0385(6) Uani 1 1 d . . . . .
H15A H 0.2421 0.6058 0.8775 0.046 Uiso 1 1 calc R U . . .
C16 C 0.1196(3) 0.7811(3) 0.89298(15) 0.0581(9) Uani 1 1 d . . . . .
H16A H 0.1833 0.8185 0.8774 0.087 Uiso 1 1 calc R U . . .
H16B H 0.1065 0.7654 0.9397 0.087 Uiso 1 1 calc R U . . .
H16C H 0.0398 0.8356 0.8816 0.087 Uiso 1 1 calc R U . . .
C17 C 0.0657(3) 0.6037(3) 0.88369(15) 0.0582(9) Uani 1 1 d . . . . .
H17A H 0.0451 0.5932 0.9307 0.087 Uiso 1 1 calc R U . . .
H17B H 0.0987 0.5248 0.8660 0.087 Uiso 1 1 calc R U . . .
H17C H -0.0107 0.6558 0.8684 0.087 Uiso 1 1 calc R U . . .
C18 C 0.4624(2) 0.11743(19) 0.86356(10) 0.0228(5) Uani 1 1 d . . . . .
C19 C 0.3712(2) 0.0861(2) 0.91150(11) 0.0280(5) Uani 1 1 d . . . . .
C20 C 0.3803(3) -0.0334(2) 0.91948(12) 0.0381(6) Uani 1 1 d . . . . .
H20A H 0.3189 -0.0563 0.9513 0.046 Uiso 1 1 calc R U . . .
C21 C 0.4768(3) -0.1198(2) 0.88217(13) 0.0455(8) Uani 1 1 d . . . . .
H21A H 0.4809 -0.2010 0.8881 0.055 Uiso 1 1 calc R U . . .
C22 C 0.5671(3) -0.0880(2) 0.83642(13) 0.0418(7) Uani 1 1 d . . . . .
H22A H 0.6336 -0.1483 0.8113 0.050 Uiso 1 1 calc R U . . .
C23 C 0.5632(2) 0.0303(2) 0.82601(11) 0.0313(6) Uani 1 1 d . . . . .
C24 C 0.2681(2) 0.1795(2) 0.95453(11) 0.0337(6) Uani 1 1 d . . . . .
H24A H 0.2877 0.2549 0.9452 0.040 Uiso 1 1 calc R U . . .
C25 C 0.2645(3) 0.1402(3) 1.02573(12) 0.0470(7) Uani 1 1 d . . . . .
H25A H 0.2354 0.0722 1.0377 0.070 Uiso 1 1 calc R U . . .
H25B H 0.2065 0.2078 1.0515 0.070 Uiso 1 1 calc R U . . .
H25C H 0.3495 0.1154 1.0337 0.070 Uiso 1 1 calc R U . . .
C26 C 0.1388(3) 0.2105(3) 0.94074(14) 0.0619(10) Uani 1 1 d . . . . .
H26A H 0.1401 0.2416 0.8959 0.093 Uiso 1 1 calc R U . . .
H26B H 0.0753 0.2720 0.9689 0.093 Uiso 1 1 calc R U . . .
H26C H 0.1175 0.1378 0.9486 0.093 Uiso 1 1 calc R U . . .
C27 C 0.6646(2) 0.0666(2) 0.77730(12) 0.0382(6) Uani 1 1 d . . . . .
H27A H 0.6739 0.1326 0.7954 0.046 Uiso 1 1 calc R U . . .
C28 C 0.6260(3) 0.1189(3) 0.71376(12) 0.0419(7) Uani 1 1 d . . . . .
H28A H 0.6136 0.0575 0.6947 0.063 Uiso 1 1 calc R U . . .
H28B H 0.6925 0.1436 0.6845 0.063 Uiso 1 1 calc R U . . .
H28C H 0.5471 0.1891 0.7211 0.063 Uiso 1 1 calc R U . . .
C29 C 0.7940(3) -0.0343(3) 0.76620(18) 0.0765(11) Uani 1 1 d . . . . .
H29A H 0.7911 -0.0983 0.7450 0.115 Uiso 1 1 calc R U . . .
H29B H 0.8176 -0.0673 0.8075 0.115 Uiso 1 1 calc R U . . .
H29C H 0.8567 -0.0021 0.7389 0.115 Uiso 1 1 calc R U . . .
N31 N 0.00467(18) 0.32445(18) 0.74898(9) 0.0291(5) Uani 1 1 d . . . . .
C31 C -0.0491(2) 0.3018(2) 0.70790(11) 0.0346(6) Uani 1 1 d . . . . .
C32 C 0.0187(2) 0.2326(3) 0.65566(12) 0.0393(6) Uani 1 1 d . . . . .
H32A H -0.0301 0.2319 0.6273 0.047 Uiso 1 1 calc R U . . .
C33 C 0.1482(2) 0.1638(2) 0.63864(11) 0.0330(6) Uani 1 1 d . . . . .
N33 N 0.23495(18) 0.16975(17) 0.66521(8) 0.0269(4) Uani 1 1 d . . . . .
C34 C -0.1919(3) 0.3496(3) 0.71847(14) 0.0491(8) Uani 1 1 d . . . . .
H34A H -0.2273 0.3136 0.7593 0.074 Uiso 1 1 calc R U . . .
H34B H -0.2159 0.3285 0.6834 0.074 Uiso 1 1 calc R U . . .
H34C H -0.2250 0.4376 0.7196 0.074 Uiso 1 1 calc R U . . .
C35 C 0.1866(3) 0.0755(3) 0.58816(13) 0.0449(7) Uani 1 1 d . . . . .
H35A H 0.2448 0.0962 0.5507 0.067 Uiso 1 1 calc R U . . .
H35B H 0.1113 0.0798 0.5752 0.067 Uiso 1 1 calc R U . . .
H35C H 0.2285 -0.0066 0.6059 0.067 Uiso 1 1 calc R U . . .
C36 C -0.0768(2) 0.3770(2) 0.80722(11) 0.0297(5) Uani 1 1 d . . . . .
C37 C -0.1068(2) 0.3013(2) 0.86011(11) 0.0332(6) Uani 1 1 d . . . . .
C38 C -0.1807(2) 0.3522(3) 0.91687(12) 0.0404(7) Uani 1 1 d . . . . .
H38A H -0.1993 0.3006 0.9531 0.049 Uiso 1 1 calc R U . . .
C39 C -0.2281(2) 0.4747(3) 0.92271(12) 0.0421(7) Uani 1 1 d . . . . .
C40 C -0.1977(2) 0.5481(3) 0.87001(13) 0.0432(7) Uani 1 1 d . . . . .
H40A H -0.2298 0.6329 0.8732 0.052 Uiso 1 1 calc R U . . .
C41 C -0.1211(2) 0.5015(2) 0.81199(12) 0.0366(6) Uani 1 1 d . . . . .
C42 C -0.0606(3) 0.1668(2) 0.85528(13) 0.0465(7) Uani 1 1 d . . . . .
H42A H -0.1000 0.1504 0.8251 0.070 Uiso 1 1 calc R U . . .
H42B H -0.0832 0.1274 0.8976 0.070 Uiso 1 1 calc R U . . .
H42C H 0.0314 0.1353 0.8399 0.070 Uiso 1 1 calc R U . . .
C43 C -0.3117(3) 0.5281(3) 0.98505(15) 0.0682(10) Uani 1 1 d . . . . .
H43A H -0.3520 0.4723 1.0099 0.102 Uiso 1 1 calc R U . . .
H43B H -0.3769 0.6054 0.9755 0.102 Uiso 1 1 calc R U . . .
H43C H -0.2602 0.5409 1.0099 0.102 Uiso 1 1 calc R U . . .
C44 C -0.0879(3) 0.5841(3) 0.75583(14) 0.0569(9) Uani 1 1 d . . . . .
H44A H 0.0035 0.5650 0.7453 0.085 Uiso 1 1 calc R U . . .
H44B H -0.1318 0.6681 0.7669 0.085 Uiso 1 1 calc R U . . .
H44C H -0.1139 0.5730 0.7187 0.085 Uiso 1 1 calc R U . . .
C45 C 0.3604(2) 0.0805(2) 0.64977(10) 0.0265(5) Uani 1 1 d . . . . .
C46 C 0.4483(2) 0.0938(2) 0.59388(11) 0.0301(5) Uani 1 1 d . . . . .
C47 C 0.5668(2) 0.0022(2) 0.58189(11) 0.0342(6) Uani 1 1 d . . . . .
H47A H 0.6269 0.0108 0.5441 0.041 Uiso 1 1 calc R U . . .
C48 C 0.6006(2) -0.1004(2) 0.62252(12) 0.0353(6) Uani 1 1 d . . . . .
C49 C 0.5129(2) -0.1100(2) 0.67839(12) 0.0352(6) Uani 1 1 d . . . . .
H49A H 0.5353 -0.1793 0.7075 0.042 Uiso 1 1 calc R U . . .
C50 C 0.3935(2) -0.0212(2) 0.69293(11) 0.0299(5) Uani 1 1 d . . . . .
C51 C 0.4168(3) 0.2028(2) 0.54676(12) 0.0403(7) Uani 1 1 d . . . . .
H51A H 0.4846 0.2352 0.5362 0.060 Uiso 1 1 calc R U . . .
H51B H 0.3371 0.2646 0.5658 0.060 Uiso 1 1 calc R U . . .
H51C H 0.4082 0.1794 0.5076 0.060 Uiso 1 1 calc R U . . .
C52 C 0.7303(3) -0.1993(3) 0.60811(15) 0.0510(8) Uani 1 1 d . . . . .
H52A H 0.7725 -0.2113 0.6434 0.077 Uiso 1 1 calc R U . . .
H52B H 0.7809 -0.1760 0.5681 0.077 Uiso 1 1 calc R U . . .
H52C H 0.7212 -0.2746 0.6035 0.077 Uiso 1 1 calc R U . . .
C53 C 0.3016(3) -0.0353(2) 0.75430(12) 0.0409(7) Uani 1 1 d . . . . .
H53A H 0.3328 -0.1183 0.7733 0.061 Uiso 1 1 calc R U . . .
H53B H 0.2190 -0.0175 0.7450 0.061 Uiso 1 1 calc R U . . .
H53C H 0.2932 0.0209 0.7844 0.061 Uiso 1 1 calc R U . . .
C60 C 0.7848(7) 0.2097(7) 0.5317(3) 0.0673(19) Uani 0.5 1 d . . P A -1
H60A H 0.7117 0.1846 0.5445 0.101 Uiso 0.5 1 calc R U P A -1
H60B H 0.7737 0.2715 0.4957 0.101 Uiso 0.5 1 calc R U P A -1
H60C H 0.7922 0.2430 0.5680 0.101 Uiso 0.5 1 calc R U P A -1
C61 C 0.8962(12) 0.1084(16) 0.5128(7) 0.055(4) Uani 0.5 1 d G . P A -1
C62 C 0.9832(11) 0.1107(14) 0.4554(7) 0.068(5) Uani 0.5 1 d G . P A -1
H62A H 0.9698 0.1822 0.4275 0.082 Uiso 0.5 1 calc R U P A -1
C63 C 1.0899(12) 0.0082(14) 0.4389(7) 0.067(4) Uani 0.5 1 d G . P A -1
H63A H 1.1493 0.0098 0.3997 0.080 Uiso 0.5 1 calc R U P A -1
C64 C 1.1095(13) -0.0964(14) 0.4798(7) 0.065(5) Uani 0.5 1 d G . P A -1
H64A H 1.1824 -0.1664 0.4685 0.078 Uiso 0.5 1 calc R U P A -1
C65 C 1.0225(15) -0.0987(16) 0.5371(7) 0.061(4) Uani 0.5 1 d G . P A -1
H65A H 1.0359 -0.1702 0.5651 0.074 Uiso 0.5 1 calc R U P A -1
C66 C 0.9159(14) 0.0038(17) 0.5536(6) 0.064(4) Uani 0.5 1 d G . P A -1
H66A H 0.8564 0.0022 0.5928 0.077 Uiso 0.5 1 calc R U P A -1
C71 C 0.0911(12) 0.5375(10) 0.5964(4) 0.075(3) Uani 0.5 1 d D U P B -1
H71A H 0.1284 0.5854 0.6110 0.113 Uiso 0.5 1 calc R U P B -1
H71B H -0.0011 0.5725 0.6100 0.113 Uiso 0.5 1 calc R U P B -1
H71C H 0.1218 0.4543 0.6152 0.113 Uiso 0.5 1 calc R U P B -1
C72 C 0.1288(8) 0.5383(8) 0.5240(3) 0.070(2) Uani 0.5 1 d D U P B -1
H72A H 0.0992 0.6227 0.5053 0.084 Uiso 0.5 1 calc R U P B -1
H72B H 0.2222 0.5045 0.5105 0.084 Uiso 0.5 1 calc R U P B -1
C73 C 0.0788(11) 0.4716(11) 0.5000(6) 0.082(3) Uani 0.5 1 d D U P B -1
H73A H 0.1336 0.4513 0.4570 0.098 Uiso 0.5 1 calc R U P B -1
H73B H 0.0959 0.3944 0.5270 0.098 Uiso 0.5 1 calc R U P B -1
C74 C -0.0433(12) 0.5034(18) 0.4923(9) 0.147(6) Uani 0.5 1 d D U P B -1
H74A H -0.0857 0.5924 0.4899 0.176 Uiso 0.5 1 calc R U P B -1
H74B H -0.0923 0.4690 0.5294 0.176 Uiso 0.5 1 calc R U P B -1
C75 C -0.0385(11) 0.4566(13) 0.4326(7) 0.131(4) Uani 0.5 1 d D U P B -1
H75A H 0.0234 0.4808 0.3981 0.157 Uiso 0.5 1 calc R U P B -1
H75B H -0.0035 0.3673 0.4386 0.157 Uiso 0.5 1 calc R U P B -1
C76 C -0.1482(14) 0.4890(18) 0.4098(8) 0.168(8) Uani 0.5 1 d D U P B -1
H76A H -0.1281 0.4502 0.3701 0.253 Uiso 0.5 1 calc R U P B -1
H76B H -0.2104 0.4627 0.4420 0.253 Uiso 0.5 1 calc R U P B -1
H76C H -0.1833 0.5769 0.4013 0.253 Uiso 0.5 1 calc R U P B -1

loop_
_atom_site_aniso_label
_atom_site_aniso_U_11
_atom_site_aniso_U_22
_atom_site_aniso_U_33
_atom_site_aniso_U_23
_atom_site_aniso_U_13
_atom_site_aniso_U_12
Zn1 0.02107(14) 0.02353(14) 0.02503(14) -0.00318(10) -0.00806(10) -0.00752(11)
Mg1 0.0226(4) 0.0303(4) 0.0250(4) -0.0090(3) -0.0062(3) -0.0082(3)
N1 0.0202(10) 0.0207(9) 0.0275(9) -0.0010(8) -0.0076(8) -0.0071(8)
C1 0.0214(12) 0.0226(11) 0.0264(11) -0.0047(9) -0.0018(9) -0.0082(10)
C2 0.0214(12) 0.0261(12) 0.0292(12) -0.0047(10) -0.0073(10) -0.0094(10)
C3 0.0184(11) 0.0282(12) 0.0219(11) -0.0054(9) -0.0038(9) -0.0062(10)
N3 0.0200(10) 0.0198(9) 0.0245(9) -0.0013(8) -0.0067(8) -0.0068(8)
C4 0.0360(15) 0.0314(14) 0.0483(15) -0.0017(12) -0.0163(12) -0.0167(12)
C5 0.0325(14) 0.0314(13) 0.0333(13) 0.0003(10) -0.0161(11) -0.0115(11)
C6 0.0266(13) 0.0213(11) 0.0322(12) 0.0015(10) -0.0129(10) -0.0111(10)
C7 0.0496(17) 0.0315(14) 0.0309(13) 0.0001(11) -0.0123(12) -0.0174(13)
C8 0.078(2) 0.0461(17) 0.0356(15) 0.0100(13) -0.0269(16) -0.0257(17)
C9 0.061(2) 0.0424(17) 0.065(2) 0.0114(15) -0.0424(18) -0.0103(16)
C10 0.0319(15) 0.0339(15) 0.0654(19) -0.0022(14) -0.0198(14) -0.0024(12)
C11 0.0249(13) 0.0294(13) 0.0400(14) -0.0007(11) -0.0114(11) -0.0092(11)
C12 0.067(2) 0.0394(16) 0.0297(14) -0.0008(12) 0.0018(14) -0.0185(15)
C13 0.108(4) 0.141(4) 0.103(3) -0.086(3) 0.037(3) -0.074(3)
C14 0.071(3) 0.082(3) 0.090(3) -0.024(2) 0.012(2) -0.036(2)
C15 0.0253(14) 0.0404(15) 0.0440(15) -0.0075(12) -0.0029(12) -0.0072(12)
C16 0.056(2) 0.059(2) 0.0587(19) -0.0243(16) 0.0052(16) -0.0231(17)
C17 0.055(2) 0.061(2) 0.0586(19) -0.0176(16) 0.0113(16) -0.0314(17)
C18 0.0250(12) 0.0221(11) 0.0242(11) 0.0000(9) -0.0129(9) -0.0073(10)
C19 0.0295(13) 0.0301(13) 0.0291(12) 0.0016(10) -0.0151(10) -0.0118(11)
C20 0.0562(18) 0.0372(15) 0.0360(14) 0.0080(12) -0.0227(13) -0.0292(14)
C21 0.078(2) 0.0249(14) 0.0468(16) 0.0031(12) -0.0342(16) -0.0222(15)
C22 0.0558(19) 0.0246(13) 0.0396(15) -0.0101(11) -0.0212(14) 0.0009(13)
C23 0.0342(14) 0.0272(13) 0.0290(12) -0.0042(10) -0.0149(11) -0.0015(11)
C24 0.0275(13) 0.0374(14) 0.0328(13) 0.0017(11) -0.0034(11) -0.0120(11)
C25 0.0408(17) 0.0602(19) 0.0352(14) -0.0071(13) -0.0095(13) -0.0112(15)
C26 0.0334(17) 0.098(3) 0.0405(16) 0.0052(17) -0.0098(14) -0.0128(18)
C27 0.0287(14) 0.0406(15) 0.0371(14) -0.0141(12) -0.0026(11) -0.0024(12)
C28 0.0407(16) 0.0505(17) 0.0329(14) -0.0069(12) -0.0021(12) -0.0174(14)
C29 0.0397(19) 0.077(3) 0.076(2) -0.003(2) -0.0032(18) 0.0093(18)
N31 0.0227(11) 0.0371(11) 0.0291(10) -0.0123(9) -0.0061(9) -0.0082(9)
C31 0.0273(13) 0.0466(15) 0.0332(13) -0.0090(12) -0.0097(11) -0.0124(12)
C32 0.0309(14) 0.0602(18) 0.0340(14) -0.0171(13) -0.0124(12) -0.0151(13)
C33 0.0336(14) 0.0433(15) 0.0256(12) -0.0100(11) -0.0071(11) -0.0142(12)
N33 0.0271(11) 0.0317(11) 0.0233(9) -0.0084(8) -0.0041(8) -0.0106(9)
C34 0.0304(15) 0.072(2) 0.0489(16) -0.0221(15) -0.0139(13) -0.0129(15)
C35 0.0425(17) 0.0612(19) 0.0398(15) -0.0254(14) -0.0064(13) -0.0210(15)
C36 0.0197(12) 0.0410(14) 0.0288(12) -0.0123(11) -0.0064(10) -0.0070(11)
C37 0.0237(13) 0.0482(16) 0.0324(13) -0.0093(12) -0.0080(11) -0.0143(12)
C38 0.0316(15) 0.0649(19) 0.0322(14) -0.0109(13) -0.0061(12) -0.0231(14)
C39 0.0234(14) 0.069(2) 0.0365(14) -0.0227(14) -0.0046(11) -0.0128(14)
C40 0.0271(14) 0.0459(16) 0.0531(17) -0.0230(14) -0.0126(13) 0.0005(12)
C41 0.0290(14) 0.0407(15) 0.0380(14) -0.0098(12) -0.0118(12) -0.0051(12)
C42 0.0536(19) 0.0485(17) 0.0453(16) -0.0045(13) -0.0093(14) -0.0276(15)
C43 0.052(2) 0.098(3) 0.0487(18) -0.0363(19) 0.0040(16) -0.018(2)
C44 0.068(2) 0.0394(17) 0.0523(18) -0.0062(14) -0.0120(16) -0.0081(16)
C45 0.0283(13) 0.0275(12) 0.0266(12) -0.0107(10) -0.0051(10) -0.0102(10)
C46 0.0356(14) 0.0334(13) 0.0247(12) -0.0087(10) -0.0033(10) -0.0157(11)
C47 0.0332(14) 0.0425(15) 0.0282(12) -0.0147(11) 0.0033(11) -0.0168(12)
C48 0.0317(14) 0.0363(14) 0.0391(14) -0.0129(12) -0.0045(12) -0.0117(12)
C49 0.0383(15) 0.0283(13) 0.0394(14) -0.0036(11) -0.0085(12) -0.0121(12)
C50 0.0304(14) 0.0329(13) 0.0304(12) -0.0076(11) -0.0057(11) -0.0144(11)
C51 0.0493(18) 0.0398(15) 0.0319(13) -0.0024(12) -0.0035(12) -0.0202(14)
C52 0.0388(17) 0.0430(17) 0.0618(19) -0.0138(15) -0.0034(15) -0.0060(14)
C53 0.0421(16) 0.0416(16) 0.0354(14) 0.0022(12) -0.0040(12) -0.0164(13)
C60 0.055(4) 0.072(5) 0.066(4) -0.008(4) -0.017(4) -0.010(4)
C61 0.044(8) 0.089(10) 0.043(6) -0.030(6) 0.001(5) -0.033(8)
C62 0.055(8) 0.083(10) 0.064(8) -0.013(7) -0.005(6) -0.025(7)
C63 0.050(7) 0.066(7) 0.083(10) -0.017(7) -0.008(6) -0.019(7)
C64 0.080(12) 0.063(8) 0.077(10) 0.013(7) -0.036(8) -0.048(9)
C65 0.115(13) 0.061(7) 0.048(6) 0.016(6) -0.041(7) -0.067(9)
C66 0.100(11) 0.105(11) 0.026(4) -0.005(6) -0.004(5) -0.085(10)
C71 0.094(8) 0.068(6) 0.055(5) -0.019(4) 0.017(5) -0.036(6)
C72 0.067(5) 0.087(5) 0.056(4) -0.017(4) 0.002(4) -0.033(4)
C73 0.055(6) 0.062(5) 0.115(7) -0.029(5) 0.002(5) -0.011(5)
C74 0.066(9) 0.170(11) 0.178(10) -0.068(8) -0.042(9) 0.019(9)
C75 0.079(8) 0.164(10) 0.143(10) -0.059(8) -0.028(7) -0.015(7)
C76 0.118(12) 0.150(12) 0.190(14) -0.054(10) 0.010(11) -0.010(10)

loop_
_atom_type_symbol
_atom_type_description
_atom_type_scat_dispersion_real
_atom_type_scat_dispersion_imag
_atom_type_scat_source
C C 0.0033 0.0016 'International Tables Vol C Tables 4.2.6.8 and 6.1.1.4'
H H 0.0000 0.0000 'International Tables Vol C Tables 4.2.6.8 and 6.1.1.4'
Mg Mg 0.0486 0.0363 'International Tables Vol C Tables 4.2.6.8 and 6.1.1.4'
N N 0.0061 0.0033 'International Tables Vol C Tables 4.2.6.8 and 6.1.1.4'
Zn Zn 0.2839 1.4301 'International Tables Vol C Tables 4.2.6.8 and 6.1.1.4'

loop_
_geom_angle_atom_site_label_1
_geom_angle_atom_site_label_2
_geom_angle_atom_site_label_3
_geom_angle
N1 Zn1 N3 91.17(7)
N1 Zn1 Mg1 137.09(5)
N3 Zn1 Mg1 131.68(5)
N31 Mg1 N33 92.19(8)
N31 Mg1 Zn1 134.30(6)
N33 Mg1 Zn1 133.37(7)
C1 N1 C6 119.05(18)
C1 N1 Zn1 126.15(15)
C6 N1 Zn1 114.72(14)
N1 C1 C2 123.9(2)
N1 C1 C4 119.7(2)
C2 C1 C4 116.4(2)
C3 C2 C1 128.5(2)
N3 C3 C2 123.9(2)
N3 C3 C5 119.5(2)
C2 C3 C5 116.6(2)
C3 N3 C18 118.69(18)
C3 N3 Zn1 126.02(15)
C18 N3 Zn1 115.27(13)
C7 C6 C11 121.0(2)
C7 C6 N1 120.0(2)
C11 C6 N1 118.9(2)
C8 C7 C6 117.8(2)
C8 C7 C12 121.0(2)
C6 C7 C12 121.2(2)
C9 C8 C7 121.4(3)
C10 C9 C8 120.1(3)
C9 C10 C11 121.1(3)
C10 C11 C6 118.5(2)
C10 C11 C15 120.4(2)
C6 C11 C15 121.1(2)
C13 C12 C14 110.6(3)
C13 C12 C7 112.6(3)
C14 C12 C7 112.7(2)
C11 C15 C17 110.8(2)
C11 C15 C16 113.0(2)
C17 C15 C16 110.5(2)
C19 C18 C23 121.5(2)
C19 C18 N3 120.03(19)
C23 C18 N3 118.4(2)
C20 C19 C18 118.0(2)
C20 C19 C24 121.1(2)
C18 C19 C24 120.9(2)
C21 C20 C19 121.4(3)
C22 C21 C20 119.8(2)
C21 C22 C23 121.6(2)
C22 C23 C18 117.6(2)
C22 C23 C27 122.4(2)
C18 C23 C27 119.9(2)
C19 C24 C26 112.0(2)
C19 C24 C25 112.2(2)
C26 C24 C25 110.0(2)
C28 C27 C29 110.3(2)
C28 C27 C23 112.3(2)
C29 C27 C23 113.8(2)
C31 N31 C36 117.4(2)
C31 N31 Mg1 123.86(16)
C36 N31 Mg1 118.72(14)
N31 C31 C32 123.7(2)
N31 C31 C34 119.7(2)
C32 C31 C34 116.6(2)
C31 C32 C33 129.7(2)
N33 C33 C32 124.1(2)
N33 C33 C35 119.9(2)
C32 C33 C35 116.0(2)
C33 N33 C45 117.28(19)
C33 N33 Mg1 123.73(16)
C45 N33 Mg1 118.48(14)
C41 C36 C37 120.2(2)
C41 C36 N31 120.7(2)
C37 C36 N31 119.1(2)
C38 C37 C36 118.8(2)
C38 C37 C42 120.6(2)
C36 C37 C42 120.6(2)
C39 C38 C37 122.5(3)
C38 C39 C40 118.0(2)
C38 C39 C43 121.2(3)
C40 C39 C43 120.8(3)
C39 C40 C41 122.0(3)
C36 C41 C40 118.6(3)
C36 C41 C44 120.8(2)
C40 C41 C44 120.6(2)
C50 C45 C46 120.2(2)
C50 C45 N33 117.9(2)
C46 C45 N33 121.9(2)
C47 C46 C45 118.3(2)
C47 C46 C51 119.9(2)
C45 C46 C51 121.8(2)
C48 C47 C46 122.7(2)
C47 C48 C49 117.9(2)
C47 C48 C52 121.6(2)
C49 C48 C52 120.5(2)
C50 C49 C48 121.9(2)
C49 C50 C45 119.0(2)
C49 C50 C53 120.0(2)
C45 C50 C53 121.0(2)
C62 C61 C66 120.0
C62 C61 C60 122.5(8)
C66 C61 C60 117.5(8)
C61 C62 C63 120.0
C64 C63 C62 120.0
C63 C64 C65 120.0
C66 C65 C64 120.0
C65 C66 C61 120.0
C73 C72 C71 112.4(8)
C74 C73 C72 128.6(9)
C73 C74 C75 109.1(9)
C76 C75 C74 120.2(11)

loop_
_geom_bond_atom_site_label_1
_geom_bond_atom_site_label_2
_geom_bond_distance
Zn1 N1 2.0243(18)
Zn1 N3 2.0313(18)
Zn1 Mg1 2.5993(8)
Mg1 N31 2.046(2)
Mg1 N33 2.0540(19)
N1 C1 1.329(3)
N1 C6 1.433(3)
C1 C2 1.398(3)
C1 C4 1.508(3)
C2 C3 1.396(3)
C3 N3 1.326(3)
C3 C5 1.514(3)
N3 C18 1.431(3)
C6 C7 1.402(3)
C6 C11 1.404(3)
C7 C8 1.392(4)
C7 C12 1.515(4)
C8 C9 1.373(4)
C9 C10 1.369(4)
C10 C11 1.385(3)
C11 C15 1.521(3)
C12 C13 1.507(4)
C12 C14 1.509(4)
C15 C17 1.525(4)
C15 C16 1.533(4)
C18 C19 1.403(3)
C18 C23 1.407(3)
C19 C20 1.388(3)
C19 C24 1.517(3)
C20 C21 1.381(4)
C21 C22 1.375(4)
C22 C23 1.392(3)
C23 C27 1.522(4)
C24 C26 1.520(4)
C24 C25 1.530(3)
C27 C28 1.521(4)
C27 C29 1.522(4)
N31 C31 1.338(3)
N31 C36 1.439(3)
C31 C32 1.392(3)
C31 C34 1.516(4)
C32 C33 1.403(4)
C33 N33 1.330(3)
C33 C35 1.515(3)
N33 C45 1.440(3)
C36 C41 1.397(3)
C36 C37 1.398(3)
C37 C38 1.386(3)
C37 C42 1.510(4)
C38 C39 1.377(4)
C39 C40 1.380(4)
C39 C43 1.519(4)
C40 C41 1.398(4)
C41 C44 1.506(4)
C45 C50 1.400(3)
C45 C46 1.402(3)
C46 C47 1.392(3)
C46 C51 1.507(3)
C47 C48 1.376(4)
C48 C49 1.389(3)
C48 C52 1.518(4)
C49 C50 1.389(3)
C50 C53 1.508(3)
C60 C61 1.420(16)
C61 C62 1.3900
C61 C66 1.3900
C62 C63 1.3900
C63 C64 1.3900
C64 C65 1.3900
C65 C66 1.3900
C71 C72 1.514(9)
C72 C73 1.394(9)
C73 C74 1.386(9)
C74 C75 1.477(12)
C75 C76 1.396(11)
